data_7111336
loop_
_publ_author_name
'Yu, Zhen-Tao'
'Liao, Zuo-Lei'
'Jiang, Yu-Sheng'
'Li, Guang-Hua'
'Li, Guo-Dong'
'Chen, Jie-Sheng'

_publ_section_title
;
 Construction of a microporous inorganic?organic hybrid compound with
 uranyl unitsElectronic Supplementary Information (ESI) available: tables
 of crystal data, figures giving additional views and additional
 characterization data. See http://www.rsc.org/suppdata/cc/b4/b406019a/
;
_journal_issue 16
_journal_name_full 'Chemical Communications'
_journal_page_first 1814
_journal_page_last 1815
_journal_paper_doi 10.1039/b406019a
_journal_year 2004
_chemical_formula_moiety 'C19 H20 N3 Ni O16 U2.50'
_chemical_formula_sum 'C19 H20 N3 Ni O16 U2.5'
_chemical_formula_weight 1200.17
_chemical_melting_point ?
_chemical_name_systematic
;
?
;
_space_group_IT_number 2
_symmetry_cell_setting triclinic
_symmetry_space_group_name_Hall '-P 1'
_symmetry_space_group_name_H-M 'P -1'
_atom_sites_solution_hydrogens geom
_atom_sites_solution_primary direct
_atom_sites_solution_secondary difmap
_audit_creation_method SHELXL-97
_cell_angle_alpha 89.1470(10)
_cell_angle_beta 74.0720(10)
_cell_angle_gamma 80.1120(10)
_cell_formula_units_Z 2
_cell_length_a 10.5466(2)
_cell_length_b 10.8779(2)
_cell_length_c 13.4741(3)
_cell_measurement_temperature 293(2)
_cell_volume 1463.54(5)
_computing_cell_refinement 'Bruker SMART'
_computing_data_collection 'Bruker SMART'
_computing_data_reduction 'Bruker SAINT'
_computing_molecular_graphics SHELXP-97
_computing_publication_material SHELXTL
_computing_structure_refinement 'SHELXL-97 (Sheldrick, 1997)'
_computing_structure_solution 'SHELXS-97 (Sheldrick, 1990)'
_diffrn_ambient_temperature 293(2)
_diffrn_detector_area_resol_mean 9.00cm
_diffrn_measured_fraction_theta_full 0.964
_diffrn_measured_fraction_theta_max 0.964
_diffrn_measurement_device_type 'CCD area detector'
_diffrn_measurement_method 'phi and omega scans'
_diffrn_radiation_monochromator graphite
_diffrn_radiation_source 'fine-focus sealed tube'
_diffrn_radiation_type MoK\a
_diffrn_radiation_wavelength 0.71073
_diffrn_reflns_av_R_equivalents 0.0521
_diffrn_reflns_av_sigmaI/netI 0.0388
_diffrn_reflns_limit_h_max 7
_diffrn_reflns_limit_h_min -12
_diffrn_reflns_limit_k_max 12
_diffrn_reflns_limit_k_min -12
_diffrn_reflns_limit_l_max 15
_diffrn_reflns_limit_l_min -16
_diffrn_reflns_number 7063
_diffrn_reflns_theta_full 25.01
_diffrn_reflns_theta_max 25.01
_diffrn_reflns_theta_min 2.43
_diffrn_standards_decay_% none
_diffrn_standards_interval_count none
_diffrn_standards_interval_time none
_diffrn_standards_number none
_exptl_absorpt_coefficient_mu 14.503
_exptl_absorpt_correction_T_max 0.6486
_exptl_absorpt_correction_T_min 0.1725
_exptl_absorpt_correction_type empirical
_exptl_absorpt_process_details SADABS
_exptl_crystal_colour yellow
_exptl_crystal_density_diffrn 2.723
_exptl_crystal_density_meas ?
_exptl_crystal_density_method 'not measured'
_exptl_crystal_description plate
_exptl_crystal_F_000 1082
_exptl_crystal_size_max 0.23
_exptl_crystal_size_mid 0.13
_exptl_crystal_size_min 0.08
_refine_diff_density_max 2.842
_refine_diff_density_min -1.942
_refine_diff_density_rms 0.253
_refine_ls_extinction_method none
_refine_ls_goodness_of_fit_ref 1.046
_refine_ls_hydrogen_treatment mixed
_refine_ls_matrix_type full
_refine_ls_number_parameters 397
_refine_ls_number_reflns 4979
_refine_ls_number_restraints 30
_refine_ls_restrained_S_all 1.050
_refine_ls_R_factor_all 0.0371
_refine_ls_R_factor_gt 0.0346
_refine_ls_shift/su_max 0.001
_refine_ls_shift/su_mean 0.000
_refine_ls_structure_factor_coef Fsqd
_refine_ls_weighting_details 'calc w=1/[\s^2^(Fo^2^)+(0.0641P)^2^+5.1898P] where P=(Fo^2^+2Fc^2^)/3'
_refine_ls_weighting_scheme calc
_refine_ls_wR_factor_gt 0.0943
_refine_ls_wR_factor_ref 0.0958
_reflns_number_gt 4579
_reflns_number_total 4979
_reflns_threshold_expression >2sigma(I)
_cod_data_source_file b406019asup1.cif
_cod_data_source_block B406019A
_cod_depositor_comments
;
The following automatic conversions were performed:

'_chemical_melting_point' value 'not measured' was changed to '?' -
the value is undefined or not given.

'_symmetry_cell_setting' value
'Triclinic' changed to 'triclinic' according to
/home/saulius/struct/CIF-dictionaries/cif_core.dic dictionary named
'cif_core.dic' version 2.4.2 from 2011-04-26.

Automatic conversion script
Id: cif_fix_values 1891 2012-01-12 08:04:46Z andrius 

The following automatic conversions were performed:

'_exptl_crystal_density_meas' value 'none' was changed to '?' - the
value is perceived as not measured.

Automatic conversion script
Id: cif_fix_values 3008 2015-01-20 13:52:24Z robertas 
;
_cod_original_sg_symbol_H-M P-1
_cod_original_formula_sum 'C19 H20 N3 Ni O16 U2.50'
_cod_database_code 7111336

loop_
_symmetry_equiv_pos_as_xyz
'x, y, z'
'-x, -y, -z'

loop_
_atom_site_label
_atom_site_type_symbol
_atom_site_fract_x
_atom_site_fract_y
_atom_site_fract_z
_atom_site_U_iso_or_equiv
_atom_site_adp_type
_atom_site_occupancy
_atom_site_symmetry_multiplicity
_atom_site_calc_flag
_atom_site_refinement_flags
U1 U 0.32979(3) 0.25184(2) 0.39469(2) 0.02220(11) Uani 1 1 d .
U2 U 0.5000 0.5000 0.5000 0.02563(13) Uani 1 2 d S
U3 U 0.55138(3) 0.13346(2) 0.55341(2) 0.01758(11) Uani 1 1 d .
Ni1 Ni 0.0000 0.0000 0.0000 0.0165(3) Uani 1 2 d S
Ni2 Ni 0.5000 0.0000 0.0000 0.0179(3) Uani 1 2 d S
O1 O 0.1873(5) 0.0186(5) 0.0033(4) 0.0238(12) Uani 1 1 d .
O2 O 0.3227(5) -0.0212(5) 0.1052(4) 0.0224(11) Uani 1 1 d .
O3 O 0.2305(6) 0.1078(5) 0.3190(5) 0.0356(15) Uani 1 1 d .
O4 O 0.2957(7) -0.0925(5) 0.3392(5) 0.0392(16) Uani 1 1 d .
O5 O 0.4554(7) 0.3097(5) 0.4870(5) 0.0372(16) Uani 1 1 d .
O6 O 0.4217(6) 0.0773(5) 0.4527(5) 0.0256(12) Uani 1 1 d .
O7 O 0.3342(8) 0.4816(6) 0.3884(6) 0.0480(19) Uani 1 1 d U
O8 O 0.4003(7) 0.6590(5) 0.3871(5) 0.0393(16) Uani 1 1 d .
O9 O 0.1886(7) 0.2720(6) 0.5081(5) 0.0394(16) Uani 1 1 d .
O10 O 0.4597(7) 0.2400(6) 0.2740(5) 0.0350(15) Uani 1 1 d .
O11 O 0.1469(7) 0.3580(6) 0.3113(5) 0.0405(16) Uani 1 1 d .
O12 O 0.6427(7) 0.4632(6) 0.3889(6) 0.0424(16) Uani 1 1 d .
O13 O 0.4119(6) 0.1466(6) 0.6675(5) 0.0334(14) Uani 1 1 d .
O14 O 0.6976(7) 0.1297(6) 0.4461(5) 0.0402(16) Uani 1 1 d .
O15 O 0.5630(6) 0.0424(6) 0.1265(4) 0.0301(13) Uani 1 1 d .
O1W O 0.8996(14) 0.2678(14) 0.3425(14) 0.058(4) Uani 0.50 1 d PU
O2W O 0.832(3) 0.613(3) 0.274(2) 0.048(7) Uani 0.25 1 d PU
O2W' O 0.915(3) 0.567(2) 0.3088(19) 0.038(6) Uani 0.25 1 d PU
N1 N -0.0179(6) -0.0318(5) 0.1542(5) 0.0173(13) Uani 1 1 d .
N2 N 0.5833(7) -0.1862(6) 0.0157(5) 0.0250(15) Uani 1 1 d .
N3 N 0.9251(7) -0.8045(6) 0.0356(5) 0.0264(15) Uani 1 1 d .
C1 C 0.0941(7) -0.0217(6) 0.1795(6) 0.0182(15) Uani 1 1 d .
C2 C 0.1033(8) -0.0314(6) 0.2807(6) 0.0187(15) Uani 1 1 d .
C3 C -0.0035(9) -0.0642(8) 0.3526(6) 0.0291(19) Uani 1 1 d .
H3 H 0.0016 -0.0772 0.4198 0.080 Uiso 1 1 calc .
C4 C -0.1204(9) -0.0788(8) 0.3277(6) 0.0272(18) Uani 1 1 d .
H4 H -0.1931 -0.1011 0.3767 0.080 Uiso 1 1 calc .
C5 C -0.1223(7) -0.0586(7) 0.2275(6) 0.0214(16) Uani 1 1 d .
H5 H -0.2005 -0.0639 0.2097 0.080 Uiso 1 1 calc .
C6 C 0.2117(7) -0.0048(7) 0.0898(6) 0.0198(16) Uani 1 1 d .
C7 C 0.2209(8) -0.0036(7) 0.3143(6) 0.0226(17) Uani 1 1 d .
C8 C 0.6619(9) -0.2546(8) -0.0674(6) 0.0300(19) Uani 1 1 d .
H8 H 0.6709 -0.2198 -0.1320 0.080 Uiso 1 1 calc .
C9 C 0.7297(10) -0.3727(8) -0.0626(7) 0.036(2) Uani 1 1 d .
H9 H 0.7848 -0.4150 -0.1226 0.080 Uiso 1 1 calc .
C10 C 0.7159(9) -0.4298(8) 0.0327(7) 0.0311(19) Uani 1 1 d .
C11 C 0.6351(11) -0.3591(9) 0.1198(7) 0.044(2) Uani 1 1 d .
H11 H 0.6246 -0.3916 0.1852 0.080 Uiso 1 1 calc .
C12 C 0.5704(10) -0.2395(8) 0.1077(7) 0.038(2) Uani 1 1 d .
H12 H 0.5154 -0.1942 0.1663 0.080 Uiso 1 1 calc .
C13 C 0.9761(9) -0.7203(8) -0.0311(7) 0.033(2) Uani 1 1 d .
H13 H 1.0593 -0.7453 -0.0783 0.080 Uiso 1 1 calc .
C14 C 0.9118(10) -0.5992(8) -0.0331(7) 0.035(2) Uani 1 1 d .
H14 H 0.9502 -0.5456 -0.0823 0.080 Uiso 1 1 calc .
C15 C 0.7883(9) -0.5569(8) 0.0389(7) 0.0305(19) Uani 1 1 d .
C16 C 0.7397(10) -0.6409(8) 0.1109(7) 0.037(2) Uani 1 1 d .
H16 H 0.6598 -0.6164 0.1619 0.080 Uiso 1 1 calc .
C17 C 0.8087(9) -0.7608(8) 0.1076(7) 0.034(2) Uani 1 1 d .
H17 H 0.7735 -0.8149 0.1576 0.080 Uiso 1 1 calc .
C18 C 0.3368(11) 0.5896(8) 0.3540(8) 0.042(2) Uani 1 1 d .
C19 C 0.2763(17) 0.6276(13) 0.2672(12) 0.076(4) Uani 1 1 d U
H19A H 0.2320 0.5629 0.2524 0.080 Uiso 1 1 calc .
H19B H 0.3456 0.6407 0.2069 0.080 Uiso 1 1 calc .
H19C H 0.2126 0.7035 0.2869 0.080 Uiso 1 1 calc .

loop_
_atom_site_aniso_label
_atom_site_aniso_U_11
_atom_site_aniso_U_22
_atom_site_aniso_U_33
_atom_site_aniso_U_23
_atom_site_aniso_U_13
_atom_site_aniso_U_12
U1 0.0332(2) 0.01756(17) 0.02227(18) 0.00209(11) -0.01762(13) -0.00552(12)
U2 0.0395(3) 0.0153(2) 0.0304(2) 0.00145(16) -0.0226(2) -0.00600(17)
U3 0.02078(18) 0.01655(16) 0.01951(17) 0.00102(11) -0.01129(12) -0.00506(11)
Ni1 0.0126(6) 0.0234(7) 0.0153(6) 0.0017(5) -0.0071(5) -0.0031(5)
Ni2 0.0120(6) 0.0219(7) 0.0196(7) -0.0007(5) -0.0045(5) -0.0020(5)
O1 0.018(3) 0.040(3) 0.016(3) 0.004(2) -0.008(2) -0.007(2)
O2 0.011(3) 0.036(3) 0.022(3) 0.006(2) -0.007(2) -0.006(2)
O3 0.045(4) 0.024(3) 0.052(4) 0.001(3) -0.036(3) -0.007(3)
O4 0.047(4) 0.028(3) 0.062(4) 0.008(3) -0.044(4) -0.011(3)
O5 0.068(5) 0.015(3) 0.046(4) 0.003(2) -0.045(4) -0.007(3)
O6 0.033(3) 0.017(3) 0.036(3) 0.001(2) -0.024(3) -0.006(2)
O7 0.072(5) 0.027(3) 0.062(5) 0.008(3) -0.048(4) -0.008(3)
O8 0.068(5) 0.020(3) 0.048(4) 0.008(3) -0.044(4) -0.011(3)
O9 0.044(4) 0.038(4) 0.033(4) 0.006(3) -0.008(3) -0.001(3)
O10 0.043(4) 0.032(3) 0.033(3) 0.002(3) -0.011(3) -0.015(3)
O11 0.046(4) 0.041(4) 0.036(4) 0.012(3) -0.017(3) -0.004(3)
O12 0.048(4) 0.035(4) 0.044(4) 0.000(3) -0.013(3) -0.006(3)
O13 0.032(3) 0.040(4) 0.027(3) -0.002(3) -0.001(3) -0.013(3)
O14 0.033(4) 0.043(4) 0.040(4) 0.000(3) 0.002(3) -0.013(3)
O15 0.022(3) 0.043(3) 0.027(3) -0.007(3) -0.010(2) -0.005(3)
O1W 0.033(6) 0.047(7) 0.091(9) 0.026(6) -0.012(6) -0.011(5)
O2W 0.059(11) 0.045(10) 0.041(10) -0.001(8) -0.006(8) -0.021(8)
O2W' 0.037(9) 0.031(9) 0.032(9) -0.013(7) 0.013(7) -0.001(8)
N1 0.010(3) 0.022(3) 0.021(3) 0.002(2) -0.005(3) -0.004(2)
N2 0.024(4) 0.027(4) 0.022(4) -0.001(3) -0.006(3) 0.000(3)
N3 0.026(4) 0.028(4) 0.025(4) 0.003(3) -0.008(3) -0.002(3)
C1 0.016(4) 0.019(3) 0.021(4) -0.003(3) -0.008(3) -0.002(3)
C2 0.026(4) 0.014(3) 0.020(4) 0.001(3) -0.012(3) -0.004(3)
C3 0.031(5) 0.036(5) 0.021(4) 0.002(3) -0.010(4) -0.003(4)
C4 0.028(5) 0.035(4) 0.019(4) 0.005(3) -0.005(3) -0.010(4)
C5 0.015(4) 0.029(4) 0.020(4) 0.001(3) -0.003(3) -0.005(3)
C6 0.016(4) 0.021(4) 0.024(4) 0.001(3) -0.008(3) -0.006(3)
C7 0.026(4) 0.027(4) 0.021(4) -0.002(3) -0.013(3) -0.009(3)
C8 0.041(5) 0.031(4) 0.017(4) 0.001(3) -0.011(4) -0.002(4)
C9 0.046(6) 0.031(5) 0.025(4) -0.003(4) -0.008(4) 0.005(4)
C10 0.031(5) 0.026(4) 0.032(5) 0.007(3) -0.005(4) -0.001(4)
C11 0.062(7) 0.032(5) 0.025(5) 0.005(4) -0.001(5) 0.004(4)
C12 0.050(6) 0.033(5) 0.021(4) -0.002(4) -0.002(4) 0.004(4)
C13 0.028(5) 0.030(4) 0.036(5) -0.001(4) -0.002(4) -0.003(4)
C14 0.040(5) 0.023(4) 0.037(5) 0.000(4) -0.002(4) -0.005(4)
C15 0.035(5) 0.027(4) 0.029(4) 0.004(3) -0.008(4) -0.003(4)
C16 0.038(5) 0.031(5) 0.029(5) 0.003(4) 0.006(4) 0.005(4)
C17 0.037(5) 0.026(4) 0.033(5) 0.002(4) -0.006(4) 0.001(4)
C18 0.067(7) 0.018(4) 0.057(6) -0.001(4) -0.043(6) -0.009(4)
C19 0.103(8) 0.070(7) 0.087(8) 0.021(6) -0.068(7) -0.032(6)

loop_
_atom_type_symbol
_atom_type_description
_atom_type_scat_dispersion_real
_atom_type_scat_dispersion_imag
_atom_type_scat_source
C C 0.0033 0.0016 'International Tables Vol C Tables 4.2.6.8 and 6.1.1.4'
H H 0.0000 0.0000 'International Tables Vol C Tables 4.2.6.8 and 6.1.1.4'
N N 0.0061 0.0033 'International Tables Vol C Tables 4.2.6.8 and 6.1.1.4'
O O 0.0106 0.0060 'International Tables Vol C Tables 4.2.6.8 and 6.1.1.4'
Ni Ni 0.3393 1.1124 'International Tables Vol C Tables 4.2.6.8 and 6.1.1.4'
U U -9.6767 9.6646 'International Tables Vol C Tables 4.2.6.8 and 6.1.1.4'

loop_
_geom_angle_atom_site_label_1
_geom_angle_atom_site_label_2
_geom_angle_atom_site_label_3
_geom_angle
_geom_angle_site_symmetry_1
_geom_angle_site_symmetry_3
O9 U1 O10 174.1(3) . .
O9 U1 O6 91.4(3) . .
O10 U1 O6 93.7(3) . .
O9 U1 O5 89.7(3) . .
O10 U1 O5 94.4(3) . .
O6 U1 O5 74.3(2) . .
O9 U1 O3 90.6(3) . .
O10 U1 O3 87.3(3) . .
O6 U1 O3 81.82(19) . .
O5 U1 O3 156.16(19) . .
O9 U1 O7 92.2(3) . .
O10 U1 O7 85.5(3) . .
O6 U1 O7 141.6(2) . .
O5 U1 O7 67.44(19) . .
O3 U1 O7 136.3(2) . .
O9 U1 O11 81.2(3) . .
O10 U1 O11 92.9(3) . .
O6 U1 O11 146.7(2) . .
O5 U1 O11 137.5(2) . .
O3 U1 O11 65.9(2) . .
O7 U1 O11 71.5(2) . .
O9 U1 U3 89.9(2) . .
O10 U1 U3 95.9(2) . .
O6 U1 U3 37.56(14) . .
O5 U1 U3 36.80(14) . .
O3 U1 U3 119.36(13) . .
O7 U1 U3 104.20(15) . .
O11 U1 U3 169.88(15) . .
O9 U1 U2 92.4(2) . .
O10 U1 U2 89.5(2) . .
O6 U1 U2 100.89(14) . .
O5 U1 U2 26.76(14) . .
O3 U1 U2 175.95(15) . .
O7 U1 U2 40.74(15) . .
O11 U1 U2 111.77(15) . .
U3 U1 U2 63.458(6) . .
O12 U2 O12 180.000(1) . 2_666
O12 U2 O5 90.7(3) . 2_666
O12 U2 O5 89.3(3) 2_666 2_666
O12 U2 O5 89.3(3) . .
O12 U2 O5 90.7(3) 2_666 .
O5 U2 O5 180.000(1) 2_666 .
O12 U2 O8 93.7(3) . 2_666
O12 U2 O8 86.3(3) 2_666 2_666
O5 U2 O8 113.78(19) 2_666 2_666
O5 U2 O8 66.22(19) . 2_666
O12 U2 O8 86.3(3) . .
O12 U2 O8 93.7(3) 2_666 .
O5 U2 O8 66.22(19) 2_666 .
O5 U2 O8 113.78(19) . .
O8 U2 O8 180.0(2) 2_666 .
O12 U2 O7 88.6(3) . 2_666
O12 U2 O7 91.4(3) 2_666 2_666
O5 U2 O7 65.09(19) 2_666 2_666
O5 U2 O7 114.91(19) . 2_666
O8 U2 O7 49.06(19) 2_666 2_666
O8 U2 O7 130.94(19) . 2_666
O12 U2 O7 91.4(3) . .
O12 U2 O7 88.6(3) 2_666 .
O5 U2 O7 114.91(19) 2_666 .
O5 U2 O7 65.09(19) . .
O8 U2 O7 130.94(19) 2_666 .
O8 U2 O7 49.06(19) . .
O7 U2 O7 180.000(1) 2_666 .
O12 U2 C18 87.7(3) . .
O12 U2 C18 92.3(3) 2_666 .
O5 U2 C18 90.5(2) 2_666 .
O5 U2 C18 89.5(2) . .
O8 U2 C18 155.6(2) 2_666 .
O8 U2 C18 24.4(2) . .
O7 U2 C18 155.3(2) 2_666 .
O7 U2 C18 24.7(2) . .
O12 U2 C18 92.3(3) . 2_666
O12 U2 C18 87.7(3) 2_666 2_666
O5 U2 C18 89.5(2) 2_666 2_666
O5 U2 C18 90.5(2) . 2_666
O8 U2 C18 24.4(2) 2_666 2_666
O8 U2 C18 155.6(2) . 2_666
O7 U2 C18 24.7(2) 2_666 2_666
O7 U2 C18 155.3(2) . 2_666
C18 U2 C18 180.000(1) . 2_666
O12 U2 U1 91.2(2) . 2_666
O12 U2 U1 88.8(2) 2_666 2_666
O5 U2 U1 26.72(15) 2_666 2_666
O5 U2 U1 153.28(15) . 2_666
O8 U2 U1 87.09(13) 2_666 2_666
O8 U2 U1 92.91(13) . 2_666
O7 U2 U1 38.42(13) 2_666 2_666
O7 U2 U1 141.58(13) . 2_666
C18 U2 U1 117.25(16) . 2_666
C18 U2 U1 62.75(16) 2_666 2_666
O12 U2 U1 88.8(2) . .
O12 U2 U1 91.2(2) 2_666 .
O5 U2 U1 153.28(15) 2_666 .
O5 U2 U1 26.72(15) . .
O8 U2 U1 92.91(13) 2_666 .
O8 U2 U1 87.09(13) . .
O7 U2 U1 141.58(13) 2_666 .
O7 U2 U1 38.42(13) . .
C18 U2 U1 62.75(16) . .
C18 U2 U1 117.25(16) 2_666 .
U1 U2 U1 180.0 2_666 .
O14 U3 O13 174.5(3) . .
O14 U3 O6 90.8(3) . 2_656
O13 U3 O6 92.6(3) . 2_656
O14 U3 O5 87.9(3) . .
O13 U3 O5 92.0(3) . .
O6 U3 O5 142.7(2) 2_656 .
O14 U3 O6 94.0(3) . .
O13 U3 O6 91.2(3) . .
O6 U3 O6 72.2(2) 2_656 .
O5 U3 O6 70.7(2) . .
O14 U3 O4 86.5(3) . 2_656
O13 U3 O4 89.6(3) . 2_656
O6 U3 O4 82.37(19) 2_656 2_656
O5 U3 O4 134.6(2) . 2_656
O6 U3 O4 154.59(19) . 2_656
O14 U3 O8 87.3(3) . 2_666
O13 U3 O8 87.6(3) . 2_666
O6 U3 O8 152.23(19) 2_656 2_666
O5 U3 O8 64.91(19) . 2_666
O6 U3 O8 135.55(18) . 2_666
O4 U3 O8 69.86(19) 2_656 2_666
O14 U3 U1 91.8(2) . .
O13 U3 U1 91.3(2) . .
O6 U3 U1 107.61(13) 2_656 .
O5 U3 U1 35.32(14) . .
O6 U3 U1 35.43(13) . .
O4 U3 U1 169.92(14) 2_656 .
O8 U3 U1 100.14(13) 2_666 .
O14 U3 U3 93.0(2) . 2_656
O13 U3 U3 92.4(2) . 2_656
O6 U3 U3 36.71(13) 2_656 2_656
O5 U3 U3 106.17(14) . 2_656
O6 U3 U3 35.52(13) . 2_656
O4 U3 U3 119.08(14) 2_656 2_656
O8 U3 U3 171.07(13) 2_666 2_656
U1 U3 U3 70.923(9) . 2_656
O14 U3 U2 82.6(2) . .
O13 U3 U2 94.8(2) . .
O6 U3 U2 167.36(14) 2_656 .
O5 U3 U2 26.85(14) . .
O6 U3 U2 97.39(13) . .
O4 U3 U2 107.85(14) 2_656 .
O8 U3 U2 38.67(13) 2_666 .
U1 U3 U2 62.069(6) . .
U3 U3 U2 132.530(11) 2_656 .
O1 Ni1 O1 180.0 . 2
O1 Ni1 N1 81.0(2) . .
O1 Ni1 N1 99.0(2) 2 .
O1 Ni1 N1 99.0(2) . 2
O1 Ni1 N1 81.0(2) 2 2
N1 Ni1 N1 180.0(3) . 2
O1 Ni1 N3 92.1(2) . 1_465
O1 Ni1 N3 87.9(2) 2 1_465
N1 Ni1 N3 90.3(2) . 1_465
N1 Ni1 N3 89.7(2) 2 1_465
O1 Ni1 N3 87.9(2) . 2_645
O1 Ni1 N3 92.1(2) 2 2_645
N1 Ni1 N3 89.7(2) . 2_645
N1 Ni1 N3 90.3(2) 2 2_645
N3 Ni1 N3 180.0(4) 1_465 2_645
O2 Ni2 O2 180.0(3) 2_655 .
O2 Ni2 O15 93.8(2) 2_655 .
O2 Ni2 O15 86.2(2) . .
O2 Ni2 O15 86.2(2) 2_655 2_655
O2 Ni2 O15 93.8(2) . 2_655
O15 Ni2 O15 180.0(3) . 2_655
O2 Ni2 N2 89.1(2) 2_655 .
O2 Ni2 N2 90.9(2) . .
O15 Ni2 N2 86.7(2) . .
O15 Ni2 N2 93.3(2) 2_655 .
O2 Ni2 N2 90.9(2) 2_655 2_655
O2 Ni2 N2 89.1(2) . 2_655
O15 Ni2 N2 93.3(2) . 2_655
O15 Ni2 N2 86.7(2) 2_655 2_655
N2 Ni2 N2 180.0 . 2_655
C6 O1 Ni1 114.4(5) . .
C6 O2 Ni2 126.4(5) . .
C7 O3 U1 143.1(5) . .
C7 O4 U3 139.6(5) . 2_656
U1 O5 U2 126.5(3) . .
U1 O5 U3 107.9(2) . .
U2 O5 U3 125.3(3) . .
U1 O6 U3 145.1(3) . 2_656
U1 O6 U3 107.0(2) . .
U3 O6 U3 107.8(2) 2_656 .
C18 O7 U1 160.4(7) . .
C18 O7 U2 94.2(5) . .
U1 O7 U2 100.8(2) . .
C18 O8 U2 97.7(5) . .
C18 O8 U3 156.5(6) . 2_666
U2 O8 U3 102.4(2) . 2_666
C5 N1 C1 118.7(6) . .
C5 N1 Ni1 129.3(5) . .
C1 N1 Ni1 111.9(5) . .
C8 N2 C12 116.9(7) . .
C8 N2 Ni2 120.0(5) . .
C12 N2 Ni2 122.9(5) . .
C13 N3 C17 115.8(7) . .
C13 N3 Ni1 119.0(5) . 1_645
C17 N3 Ni1 123.3(6) . 1_645
N1 C1 C2 122.5(7) . .
N1 C1 C6 115.1(6) . .
C2 C1 C6 122.4(7) . .
C3 C2 C1 116.8(7) . .
C3 C2 C7 119.4(7) . .
C1 C2 C7 123.8(7) . .
C2 C3 C4 121.7(7) . .
C2 C3 H3 119.1 . .
C4 C3 H3 119.1 . .
C5 C4 C3 116.6(7) . .
C5 C4 H4 121.7 . .
C3 C4 H4 121.7 . .
N1 C5 C4 123.4(7) . .
N1 C5 H5 118.3 . .
C4 C5 H5 118.3 . .
O2 C6 O1 125.8(7) . .
O2 C6 C1 117.4(7) . .
O1 C6 C1 116.7(6) . .
O3 C7 O4 125.6(7) . .
O3 C7 C2 116.3(7) . .
O4 C7 C2 118.0(7) . .
N2 C8 C9 123.6(8) . .
N2 C8 H8 118.2 . .
C9 C8 H8 118.2 . .
C8 C9 C10 120.0(8) . .
C8 C9 H9 120.0 . .
C10 C9 H9 120.0 . .
C11 C10 C9 116.8(8) . .
C11 C10 C15 122.7(8) . .
C9 C10 C15 120.5(8) . .
C12 C11 C10 119.3(8) . .
C12 C11 H11 120.3 . .
C10 C11 H11 120.3 . .
N2 C12 C11 123.3(8) . .
N2 C12 H12 118.3 . .
C11 C12 H12 118.3 . .
N3 C13 C14 123.5(8) . .
N3 C13 H13 118.2 . .
C14 C13 H13 118.2 . .
C13 C14 C15 119.9(8) . .
C13 C14 H14 120.0 . .
C15 C14 H14 120.0 . .
C16 C15 C14 116.5(8) . .
C16 C15 C10 123.6(8) . .
C14 C15 C10 119.8(8) . .
C17 C16 C15 120.4(8) . .
C17 C16 H16 119.8 . .
C15 C16 H16 119.8 . .
N3 C17 C16 123.7(8) . .
N3 C17 H17 118.1 . .
C16 C17 H17 118.1 . .
O8 C18 O7 118.8(8) . .
O8 C18 C19 121.3(9) . .
O7 C18 C19 119.6(9) . .
O8 C18 U2 57.9(4) . .
O7 C18 U2 61.0(5) . .
C19 C18 U2 170.5(10) . .
C18 C19 H19A 109.5 . .
C18 C19 H19B 109.5 . .
H19A C19 H19B 109.5 . .
C18 C19 H19C 109.5 . .
H19A C19 H19C 109.5 . .
H19B C19 H19C 109.5 . .

loop_
_geom_bond_atom_site_label_1
_geom_bond_atom_site_label_2
_geom_bond_distance
_geom_bond_site_symmetry_2
U1 O9 1.803(7) .
U1 O10 1.806(7) .
U1 O6 2.213(5) .
U1 O5 2.217(6) .
U1 O3 2.406(5) .
U1 O7 2.507(6) .
U1 O11 2.588(6) .
U1 U3 3.6498(4) .
U1 U2 3.9622(3) .
U2 O12 1.800(7) .
U2 O12 1.800(7) 2_666
U2 O5 2.220(5) 2_666
U2 O5 2.220(5) .
U2 O8 2.566(6) 2_666
U2 O8 2.566(6) .
U2 O7 2.633(7) 2_666
U2 O7 2.633(7) .
U2 C18 3.001(9) .
U2 C18 3.001(9) 2_666
U2 U1 3.9622(3) 2_666
U3 O14 1.796(6) .
U3 O13 1.800(6) .
U3 O6 2.261(5) 2_656
U3 O5 2.297(5) .
U3 O6 2.326(5) .
U3 O4 2.431(6) 2_656
U3 O8 2.584(6) 2_666
U3 U3 3.7064(5) 2_656
Ni1 O1 2.033(5) .
Ni1 O1 2.033(5) 2
Ni1 N1 2.063(6) .
Ni1 N1 2.063(6) 2
Ni1 N3 2.150(7) 1_465
Ni1 N3 2.150(7) 2_645
Ni2 O2 2.060(5) 2_655
Ni2 O2 2.060(5) .
Ni2 O15 2.075(5) .
Ni2 O15 2.075(5) 2_655
Ni2 N2 2.097(6) .
Ni2 N2 2.097(6) 2_655
O1 C6 1.274(9) .
O2 C6 1.227(9) .
O3 C7 1.237(9) .
O4 C7 1.243(10) .
O4 U3 2.431(6) 2_656
O6 U3 2.261(5) 2_656
O7 C18 1.259(11) .
O8 C18 1.251(11) .
O8 U3 2.584(6) 2_666
O2W O2W' 1.14(4) .
N1 C5 1.333(10) .
N1 C1 1.339(9) .
N2 C8 1.342(10) .
N2 C12 1.343(11) .
N3 C13 1.348(11) .
N3 C17 1.354(11) .
N3 Ni1 2.150(7) 1_645
C1 C2 1.395(10) .
C1 C6 1.511(11) .
C2 C3 1.365(12) .
C2 C7 1.508(10) .
C3 C4 1.397(12) .
C3 H3 0.9300 .
C4 C5 1.369(11) .
C4 H4 0.9300 .
C5 H5 0.9300 .
C8 C9 1.369(12) .
C8 H8 0.9300 .
C9 C10 1.401(12) .
C9 H9 0.9300 .
C10 C11 1.395(13) .
C10 C15 1.473(11) .
C11 C12 1.391(13) .
C11 H11 0.9300 .
C12 H12 0.9300 .
C13 C14 1.378(12) .
C13 H13 0.9300 .
C14 C15 1.401(13) .
C14 H14 0.9300 .
C15 C16 1.378(12) .
C16 C17 1.375(12) .
C16 H16 0.9300 .
C17 H17 0.9300 .
C18 C19 1.499(15) .
C19 H19A 0.9600 .
C19 H19B 0.9600 .
C19 H19C 0.9600 .
